data_4345374
loop_
_publ_author_name
'Shan, Yu-Liang'
'Leong, Bi-Xiang'
'Li, Yongxin'
'Ganguly, Rakesh'
'So, Cheuk-Wai'

_publ_section_title
;
 Donor-Acceptor Stabilized Tetra(silanimine).
;
_journal_issue 3
_journal_name_full 'Inorganic chemistry'
_journal_page_first 1609
_journal_page_last 1615
_journal_paper_doi 10.1021/acs.inorgchem.6b02727
_journal_volume 56
_journal_year 2017
_chemical_formula_sum 'C18.5 H27 I4 N3 Si2'
_chemical_formula_weight 855.21
_space_group_crystal_system monoclinic
_space_group_IT_number 14
_space_group_name_Hall '-P 2ybc'
_space_group_name_H-M_alt 'P 1 21/c 1'
_symmetry_space_group_name_Hall '-P 2ybc'
_symmetry_space_group_name_H-M 'P 1 21/c 1'
_atom_sites_solution_hydrogens geom
_cell_angle_alpha 90
_cell_angle_beta 111.712(3)
_cell_angle_gamma 90
_cell_formula_units_Z 8
_cell_length_a 22.2720(16)
_cell_length_b 13.6343(9)
_cell_length_c 19.8421(15)
_cell_measurement_reflns_used 9891
_cell_measurement_temperature 133.(2)
_cell_measurement_theta_max 20.8763
_cell_measurement_theta_min 2.2859
_cell_volume 5597.8(7)
_computing_cell_refinement 'SAINT V8.34A (Bruker AXS Inc., 2013)'
_computing_data_collection 'APEX2 (Bruker AXS Inc., 2014)'
_computing_data_reduction 'SAINT V8.34A (Bruker AXS Inc., 2013)'
_computing_molecular_graphics 'XP (Bruker AXS Inc., 2014)'
_computing_publication_material 'APEX2 (Bruker AXS Inc., 2014)'
_computing_structure_refinement 'SHELXL-2014/6 (Sheldrick, 2014)'
_diffrn_ambient_temperature 133.(2)
_diffrn_detector_area_resol_mean 8.3333
_diffrn_measured_fraction_theta_full 0.974
_diffrn_measured_fraction_theta_max 0.974
_diffrn_measurement_device_type 'CCD area detector'
_diffrn_measurement_method 'phi and omega scans'
_diffrn_radiation_monochromator graphite
_diffrn_radiation_type MoK\a
_diffrn_radiation_wavelength 0.71073
_diffrn_reflns_av_unetI/netI 0.1456
_diffrn_reflns_limit_h_max 33
_diffrn_reflns_limit_h_min 0
_diffrn_reflns_limit_k_max 0
_diffrn_reflns_limit_k_min -20
_diffrn_reflns_limit_l_max 27
_diffrn_reflns_limit_l_min -29
_diffrn_reflns_number 19224
_diffrn_reflns_theta_full 32.12
_diffrn_reflns_theta_max 32.12
_diffrn_reflns_theta_min 0.98
_diffrn_source 'fine-focus sealed tube'
_exptl_absorpt_coefficient_mu 4.549
_exptl_absorpt_correction_T_max 0.61
_exptl_absorpt_correction_T_min 0.32
_exptl_absorpt_correction_type multi-scan
_exptl_absorpt_process_details Twinabs
_exptl_crystal_colour colourless
_exptl_crystal_density_diffrn 2.030
_exptl_crystal_density_method 'not measured'
_exptl_crystal_description block
_exptl_crystal_F_000 3192
_exptl_crystal_size_max 0.320
_exptl_crystal_size_mid 0.220
_exptl_crystal_size_min 0.120
_refine_diff_density_max 1.965
_refine_diff_density_min -1.440
_refine_ls_extinction_method none
_refine_ls_goodness_of_fit_ref 1.015
_refine_ls_hydrogen_treatment constr
_refine_ls_matrix_type full
_refine_ls_number_parameters 498
_refine_ls_number_reflns 19224
_refine_ls_number_restraints 99
_refine_ls_restrained_S_all 1.016
_refine_ls_R_factor_all 0.1616
_refine_ls_R_factor_gt 0.0733
_refine_ls_shift/su_max 0.001
_refine_ls_shift/su_mean 0.000
_refine_ls_structure_factor_coef Fsqd
_refine_ls_weighting_details 'w=1/[\s^2^(Fo^2^)+(0.0469P)^2^+30.8630P] where P=(Fo^2^+2Fc^2^)/3'
_refine_ls_weighting_scheme calc
_refine_ls_wR_factor_gt 0.1215
_refine_ls_wR_factor_ref 0.1463
_reflns_number_gt 10775
_reflns_number_total 19224
_reflns_threshold_expression 'I > 2\s(I)'
_cod_data_source_file ic6b02727_si_001.cif
_cod_data_source_block I
_cod_original_formula_sum 'C18.50 H27 I4 N3 Si2'
_cod_database_code 4345374

loop_
_space_group_symop_operation_xyz
'x, y, z'
'-x, y+1/2, -z+1/2'
'-x, -y, -z'
'x, -y-1/2, z-1/2'

loop_
_atom_site_type_symbol
_atom_site_label
_atom_site_fract_x
_atom_site_fract_y
_atom_site_fract_z
_atom_site_U_iso_or_equiv
_atom_site_adp_type
_atom_site_calc_flag
_atom_site_refinement_flags_adp
_atom_site_refinement_flags_posn
_atom_site_occupancy
C C1 0.3805(5) 0.4069(7) 0.2918(6) 0.024(2) Uani d . . 1
C C2 0.3198(5) 0.4357(7) 0.2297(6) 0.032(2) Uani d . . 1
H H2A 0.2823 0.4054 0.2361 0.048 Uiso calc U R 1
H H2B 0.3223 0.4133 0.1839 0.048 Uiso calc U R 1
H H2C 0.3151 0.5072 0.2286 0.048 Uiso calc U R 1
C C3 0.3766(5) 0.4286(8) 0.3646(6) 0.036(3) Uani d . . 1
H H3A 0.3366 0.4011 0.3663 0.054 Uiso calc U R 1
H H3B 0.377 0.4998 0.3717 0.054 Uiso calc U R 1
H H3C 0.4138 0.3992 0.403 0.054 Uiso calc U R 1
C C4 0.4380(5) 0.4555(8) 0.2840(8) 0.046(3) Uani d . . 1
H H4A 0.4374 0.5257 0.2941 0.069 Uiso calc U R 1
H H4B 0.4365 0.4463 0.2344 0.069 Uiso calc U R 1
H H4C 0.4777 0.4261 0.3183 0.069 Uiso calc U R 1
C C5 0.3532(4) 0.2193(7) 0.2833(4) 0.0162(18) Uani d . . 1
C C6 0.2851(4) 0.2202(6) 0.2786(5) 0.0145(17) Uani d . . 1
C C7 0.2364(4) 0.2203(7) 0.2098(5) 0.0203(19) Uani d . . 1
H H7 0.2466 0.2193 0.1673 0.024 Uiso calc U R 1
C C8 0.1730(5) 0.2220(7) 0.2049(5) 0.027(2) Uani d . . 1
H H8 0.1397 0.2206 0.1581 0.033 Uiso calc U R 1
C C9 0.1558(5) 0.2254(7) 0.2650(5) 0.023(2) Uani d . . 1
H H9 0.1117 0.227 0.2601 0.028 Uiso calc U R 1
C C10 0.2053(5) 0.2265(7) 0.3328(5) 0.024(2) Uani d . . 1
H H10 0.195 0.2278 0.3752 0.029 Uiso calc U R 1
C C11 0.2696(4) 0.2258(7) 0.3394(5) 0.0215(19) Uani d . . 1
H H11 0.303 0.2291 0.3861 0.026 Uiso calc U R 1
C C12 0.3749(4) 0.0338(7) 0.2778(5) 0.021(2) Uani d . . 1
C C13 0.3248(7) 0.0100(9) 0.2059(7) 0.060(4) Uani d . . 1
H H13A 0.2835 0.0391 0.2023 0.091 Uiso calc U R 1
H H13B 0.3201 -0.0614 0.2005 0.091 Uiso calc U R 1
H H13C 0.3378 0.0366 0.1674 0.091 Uiso calc U R 1
C C14 0.4381(5) -0.0167(9) 0.2874(9) 0.051(4) Uani d . . 1
H H14A 0.4305 -0.087 0.2777 0.076 Uiso calc U R 1
H H14B 0.4687 -0.0071 0.3372 0.076 Uiso calc U R 1
H H14C 0.4561 0.0114 0.2534 0.076 Uiso calc U R 1
C C15 0.3539(7) 0.0054(9) 0.3402(8) 0.053(4) Uani d . . 1
H H15A 0.3788 0.0432 0.3836 0.079 Uiso calc U R 1
H H15B 0.3615 -0.0648 0.3505 0.079 Uiso calc U R 1
H H15C 0.3078 0.0196 0.3267 0.079 Uiso calc U R 1
C C16 0.1343(5) 0.9110(7) 0.2447(6) 0.029(2) Uani d . . 1
C C17 0.1877(5) 0.9425(9) 0.3153(8) 0.064(5) Uani d . . 1
H H17A 0.1762 0.9227 0.3565 0.096 Uiso calc U R 1
H H17B 0.1927 1.0139 0.3156 0.096 Uiso calc U R 1
H H17C 0.2284 0.9111 0.3192 0.096 Uiso calc U R 1
C C18 0.1531(8) 0.9354(9) 0.1819(9) 0.070(5) Uani d . . 1
H H18A 0.1225 0.9051 0.1378 0.106 Uiso calc U R 1
H H18B 0.1967 0.9105 0.191 0.106 Uiso calc U R 1
H H18C 0.1526 1.0068 0.1756 0.106 Uiso calc U R 1
C C19 0.0734(5) 0.9599(8) 0.2395(8) 0.043(3) Uani d . . 1
H H19A 0.0387 0.9405 0.1943 0.065 Uiso calc U R 1
H H19B 0.0791 1.0312 0.24 0.065 Uiso calc U R 1
H H19C 0.0621 0.9404 0.2809 0.065 Uiso calc U R 1
C C20 0.1618(4) 0.7254(7) 0.2549(4) 0.0159(18) Uani d . . 1
C C21 0.2263(4) 0.7252(6) 0.2483(4) 0.0130(17) Uani d . . 1
C C22 0.2827(4) 0.7267(7) 0.3102(5) 0.0168(18) Uani d . . 1
H H22 0.2798 0.7303 0.3567 0.02 Uiso calc U R 1
C C23 0.3431(4) 0.7231(7) 0.3048(5) 0.022(2) Uani d . . 1
H H23 0.3812 0.7221 0.3472 0.027 Uiso calc U R 1
C C24 0.3471(4) 0.7212(7) 0.2367(5) 0.022(2) Uani d . . 1
H H24 0.3883 0.7216 0.2326 0.027 Uiso calc U R 1
C C25 0.2909(5) 0.7185(8) 0.1740(5) 0.026(2) Uani d . . 1
H H25 0.2937 0.7147 0.1274 0.031 Uiso calc U R 1
C C26 0.2307(4) 0.7214(7) 0.1805(5) 0.0182(18) Uani d . . 1
H H26 0.1925 0.7209 0.1381 0.022 Uiso calc U R 1
C C27 0.1419(5) 0.5404(7) 0.2640(6) 0.026(2) Uani d . . 1
C C28 0.2055(5) 0.5151(8) 0.3257(6) 0.035(3) Uani d . . 1
H H28A 0.2067 0.547 0.3705 0.053 Uiso calc U R 1
H H28B 0.2418 0.5384 0.3134 0.053 Uiso calc U R 1
H H28C 0.2086 0.4439 0.3327 0.053 Uiso calc U R 1
C C29 0.1418(6) 0.5095(8) 0.1901(6) 0.037(3) Uani d . . 1
H H29A 0.1001 0.526 0.1524 0.056 Uiso calc U R 1
H H29B 0.1489 0.4386 0.19 0.056 Uiso calc U R 1
H H29C 0.1764 0.544 0.1805 0.056 Uiso calc U R 1
C C30 0.0854(5) 0.4930(8) 0.2772(8) 0.042(3) Uani d . . 1
H H30A 0.0868 0.5111 0.3256 0.063 Uiso calc U R 1
H H30B 0.0882 0.4216 0.274 0.063 Uiso calc U R 1
H H30C 0.0447 0.5159 0.2405 0.063 Uiso calc U R 1
I I1 0.45380(3) 0.22423(6) 0.16036(3) 0.02928(16) Uani d . . 1
I I2 0.64334(4) 0.07476(7) 0.46544(5) 0.0481(2) Uani d . . 1
I I3 0.49463(4) 0.18209(8) 0.49972(4) 0.0485(2) Uani d . . 1
I I4 0.62607(4) 0.36011(7) 0.47693(4) 0.0510(2) Uani d . . 1
I I5 -0.02149(3) 0.70717(6) 0.13869(3) 0.03413(18) Uani d . . 1
I I6 0.17883(3) 0.72383(8) 0.46939(4) 0.0479(2) Uani d . . 1
I I7 0.03516(5) 0.90128(6) 0.45283(4) 0.0453(2) Uani d . . 1
I I8 0.01207(4) 0.61820(6) 0.45995(4) 0.04183(19) Uani d . . 1
N N1 0.3912(3) 0.2977(6) 0.2875(4) 0.0205(16) Uani d . . 1
N N2 0.3896(4) 0.1406(5) 0.2821(4) 0.0180(16) Uani d . . 1
N N3 0.5271(3) 0.2165(7) 0.3424(4) 0.0246(18) Uani d . . 1
N N4 0.1233(3) 0.8038(5) 0.2489(4) 0.0202(17) Uani d . . 1
N N5 0.1291(4) 0.6468(5) 0.2640(4) 0.0171(16) Uani d . . 1
N N6 0.0331(3) 0.7391(6) 0.3203(4) 0.0185(16) Uani d . . 1
Si Si1 0.45416(11) 0.21930(19) 0.28282(12) 0.0153(5) Uani d . . 1
Si Si2 0.56426(12) 0.2092(2) 0.42889(13) 0.0253(6) Uani d . . 1
Si Si3 0.06202(11) 0.72618(18) 0.25800(12) 0.0151(5) Uani d . . 1
Si Si4 0.06042(12) 0.74495(19) 0.40800(13) 0.0180(5) Uani d . . 1
C C31 0.1952(10) 0.3978(15) 0.0310(8) 0.101(5) Uani d U . 1
H H31A 0.1801 0.4272 -0.0175 0.152 Uiso calc U R 1
H H31B 0.2355 0.4298 0.0618 0.152 Uiso calc U R 1
H H31C 0.1623 0.4066 0.0524 0.152 Uiso calc U R 1
C C32 0.2065(5) 0.2964(7) 0.0258(5) 0.076(3) Uani d U G 1
C C33 0.1582(4) 0.2280(9) 0.0180(4) 0.065(3) Uani d U G 1
H H33 0.1168 0.2491 0.0157 0.077 Uiso calc U R 1
C C34 0.1703(5) 0.1287(8) 0.0136(5) 0.084(4) Uani d U G 1
H H34 0.1372 0.0819 0.0083 0.101 Uiso calc U R 1
C C35 0.2308(6) 0.0978(7) 0.0170(5) 0.087(4) Uani d U G 1
H H35 0.2391 0.0299 0.014 0.105 Uiso calc U R 1
C C36 0.2792(4) 0.1662(9) 0.0248(5) 0.085(4) Uani d U G 1
H H36 0.3206 0.145 0.0271 0.102 Uiso calc U R 1
C C37 0.2671(4) 0.2655(8) 0.0292(5) 0.072(3) Uani d U G 1
H H37 0.3001 0.3123 0.0345 0.086 Uiso calc U R 1

loop_
_atom_site_aniso_label
_atom_site_aniso_U_11
_atom_site_aniso_U_22
_atom_site_aniso_U_33
_atom_site_aniso_U_12
_atom_site_aniso_U_13
_atom_site_aniso_U_23
C1 0.019(5) 0.017(5) 0.041(6) -0.003(4) 0.017(5) -0.003(4)
C2 0.032(6) 0.016(5) 0.039(6) 0.000(4) 0.003(5) 0.006(4)
C3 0.033(6) 0.030(6) 0.049(7) -0.013(5) 0.021(5) -0.022(5)
C4 0.017(5) 0.017(6) 0.107(11) -0.006(4) 0.026(7) -0.006(6)
C5 0.017(4) 0.019(4) 0.015(4) 0.005(4) 0.009(3) 0.007(3)
C6 0.016(4) 0.005(4) 0.025(4) -0.004(3) 0.010(4) 0.001(3)
C7 0.015(4) 0.021(5) 0.025(4) 0.000(4) 0.009(4) 0.001(4)
C8 0.014(4) 0.028(6) 0.032(5) -0.006(4) 0.000(4) 0.011(4)
C9 0.019(5) 0.011(5) 0.042(6) 0.003(4) 0.015(4) -0.001(4)
C10 0.025(5) 0.027(5) 0.028(5) 0.006(4) 0.020(4) -0.002(4)
C11 0.020(5) 0.016(5) 0.031(5) -0.001(4) 0.014(4) -0.004(4)
C12 0.018(5) 0.015(5) 0.036(5) 0.003(4) 0.017(4) 0.007(4)
C13 0.061(9) 0.024(6) 0.065(9) 0.010(6) -0.013(7) -0.022(6)
C14 0.023(6) 0.025(6) 0.115(12) 0.011(5) 0.037(7) 0.012(7)
C15 0.069(9) 0.027(6) 0.087(10) -0.005(6) 0.058(9) 0.008(6)
C16 0.028(5) 0.016(5) 0.052(7) 0.002(4) 0.026(5) 0.001(4)
C17 0.023(6) 0.025(6) 0.102(11) 0.010(5) -0.025(7) -0.013(7)
C18 0.116(14) 0.028(7) 0.113(13) 0.022(8) 0.095(12) 0.022(7)
C19 0.031(6) 0.013(5) 0.087(10) 0.010(5) 0.023(7) 0.005(6)
C20 0.012(4) 0.024(5) 0.010(4) -0.001(4) 0.002(3) 0.000(3)
C21 0.007(4) 0.010(4) 0.018(4) 0.004(3) 0.001(3) -0.002(3)
C22 0.012(4) 0.021(5) 0.020(4) -0.003(4) 0.008(3) -0.004(4)
C23 0.017(5) 0.018(5) 0.032(5) 0.001(4) 0.009(4) 0.001(4)
C24 0.010(4) 0.016(5) 0.047(6) 0.000(4) 0.017(4) 0.005(4)
C25 0.019(5) 0.046(6) 0.012(4) -0.003(5) 0.006(4) 0.000(4)
C26 0.009(4) 0.021(5) 0.027(4) 0.006(4) 0.009(3) 0.005(4)
C27 0.018(5) 0.018(5) 0.044(6) 0.001(4) 0.015(5) 0.001(4)
C28 0.032(6) 0.030(6) 0.041(6) 0.001(5) 0.010(5) 0.007(5)
C29 0.050(7) 0.019(6) 0.051(7) -0.008(5) 0.028(6) -0.014(5)
C30 0.026(6) 0.025(6) 0.089(9) 0.001(5) 0.038(7) 0.010(6)
I1 0.0201(3) 0.0514(4) 0.0165(3) -0.0034(3) 0.0069(2) 0.0038(3)
I2 0.0346(4) 0.0632(6) 0.0500(5) 0.0198(4) 0.0198(4) 0.0297(4)
I3 0.0347(4) 0.0903(7) 0.0290(4) 0.0010(4) 0.0217(3) 0.0009(4)
I4 0.0418(5) 0.0578(6) 0.0405(4) -0.0146(4) -0.0001(4) -0.0108(4)
I5 0.0170(3) 0.0629(5) 0.0180(3) -0.0010(3) 0.0012(2) -0.0048(3)
I6 0.0165(3) 0.0942(7) 0.0263(3) 0.0047(4) 0.0001(3) -0.0123(4)
I7 0.0734(6) 0.0255(4) 0.0414(4) 0.0116(4) 0.0262(4) -0.0054(3)
I8 0.0511(5) 0.0356(4) 0.0439(4) -0.0055(4) 0.0236(4) 0.0130(3)
N1 0.013(4) 0.018(4) 0.030(4) 0.000(3) 0.007(3) 0.001(3)
N2 0.020(4) 0.016(4) 0.023(4) -0.003(3) 0.013(3) 0.003(3)
N3 0.010(3) 0.048(5) 0.015(3) 0.001(4) 0.004(3) 0.005(4)
N4 0.009(3) 0.017(4) 0.031(4) 0.004(3) 0.003(3) 0.007(3)
N5 0.016(4) 0.012(4) 0.024(4) -0.002(3) 0.009(3) -0.003(3)
N6 0.010(3) 0.023(4) 0.023(4) 0.003(3) 0.006(3) -0.007(3)
Si1 0.0087(10) 0.0225(13) 0.0155(11) -0.0011(10) 0.0054(9) 0.0016(10)
Si2 0.0142(12) 0.0452(17) 0.0161(12) -0.0004(12) 0.0053(10) 0.0016(12)
Si3 0.0094(11) 0.0180(12) 0.0184(11) 0.0003(10) 0.0056(9) -0.0012(10)
Si4 0.0158(12) 0.0215(13) 0.0179(11) 0.0014(10) 0.0074(10) -0.0016(10)
C31 0.129(14) 0.121(9) 0.036(8) 0.029(9) 0.010(9) 0.004(9)
C32 0.067(7) 0.116(7) 0.035(6) 0.008(6) 0.004(6) 0.022(7)
C33 0.039(5) 0.129(8) 0.019(5) 0.004(6) 0.003(4) 0.022(6)
C34 0.074(7) 0.133(8) 0.031(6) -0.005(7) 0.002(6) 0.001(7)
C35 0.082(8) 0.120(8) 0.040(7) -0.002(6) 0.000(7) -0.009(7)
C36 0.069(7) 0.117(8) 0.046(7) -0.002(6) -0.006(6) 0.007(8)
C37 0.052(6) 0.126(8) 0.032(6) 0.005(6) 0.009(5) 0.015(7)

loop_
_atom_type_symbol
_atom_type_description
_atom_type_scat_dispersion_real
_atom_type_scat_dispersion_imag
_atom_type_scat_source
C C 0.0033 0.0016 'International Tables Vol C Tables 4.2.6.8 and 6.1.1.4'
H H 0.0000 0.0000 'International Tables Vol C Tables 4.2.6.8 and 6.1.1.4'
N N 0.0061 0.0033 'International Tables Vol C Tables 4.2.6.8 and 6.1.1.4'
Si Si 0.0817 0.0704 'International Tables Vol C Tables 4.2.6.8 and 6.1.1.4'
I I -0.4742 1.8119 'International Tables Vol C Tables 4.2.6.8 and 6.1.1.4'

loop_
_geom_angle_atom_site_label_1
_geom_angle_atom_site_label_2
_geom_angle_atom_site_label_3
_geom_angle
C4 C1 C2 110.1(9)
C4 C1 C3 111.5(9)
C2 C1 C3 112.3(9)
C4 C1 N1 105.7(8)
C2 C1 N1 108.8(8)
C3 C1 N1 108.2(8)
N1 C5 N2 105.3(7)
N1 C5 C6 126.9(8)
N2 C5 C6 127.8(8)
N1 C5 Si1 52.8(4)
N2 C5 Si1 52.6(4)
C6 C5 Si1 176.4(6)
C11 C6 C7 120.2(8)
C11 C6 C5 121.9(8)
C7 C6 C5 117.8(8)
C8 C7 C6 118.2(9)
C7 C8 C9 123.0(9)
C8 C9 C10 117.5(9)
C9 C10 C11 120.8(9)
C6 C11 C10 120.1(9)
C13 C12 N2 109.9(8)
C13 C12 C14 110.7(10)
N2 C12 C14 105.2(8)
C13 C12 C15 112.1(10)
N2 C12 C15 109.2(8)
C14 C12 C15 109.5(10)
C19 C16 N4 106.3(8)
C19 C16 C18 112.0(11)
N4 C16 C18 111.6(9)
C19 C16 C17 108.6(10)
N4 C16 C17 108.3(9)
C18 C16 C17 109.9(12)
N5 C20 N4 106.6(7)
N5 C20 C21 126.8(8)
N4 C20 C21 126.6(8)
N5 C20 Si3 53.8(4)
N4 C20 Si3 52.8(4)
C21 C20 Si3 176.8(6)
C26 C21 C22 119.4(8)
C26 C21 C20 120.1(7)
C22 C21 C20 120.5(8)
C23 C22 C21 120.9(8)
C24 C23 C22 119.3(9)
C23 C24 C25 120.4(8)
C26 C25 C24 119.4(8)
C21 C26 C25 120.5(8)
N5 C27 C30 104.2(8)
N5 C27 C29 109.8(8)
C30 C27 C29 110.0(10)
N5 C27 C28 110.0(8)
C30 C27 C28 110.3(9)
C29 C27 C28 112.3(9)
C5 N1 C1 132.5(8)
C5 N1 Si1 90.5(6)
C1 N1 Si1 136.9(6)
C5 N2 C12 131.1(8)
C5 N2 Si1 90.6(5)
C12 N2 Si1 138.3(6)
Si2 N3 Si1 139.6(5)
C20 N4 C16 132.2(8)
C20 N4 Si3 90.3(6)
C16 N4 Si3 137.2(6)
C20 N5 C27 131.9(8)
C20 N5 Si3 89.4(5)
C27 N5 Si3 137.7(6)
Si3 N6 Si4 137.5(5)
N3 Si1 N2 125.3(4)
N3 Si1 N1 124.8(4)
N2 Si1 N1 73.5(3)
N3 Si1 C5 137.0(4)
N2 Si1 C5 36.8(3)
N1 Si1 C5 36.7(3)
N3 Si1 I1 111.2(3)
N2 Si1 I1 107.7(3)
N1 Si1 I1 108.8(3)
C5 Si1 I1 111.8(2)
N3 Si2 I2 112.9(3)
N3 Si2 I4 110.8(4)
I2 Si2 I4 105.78(10)
N3 Si2 I3 115.6(3)
I2 Si2 I3 104.59(11)
I4 Si2 I3 106.44(11)
N6 Si3 N4 123.6(4)
N6 Si3 N5 124.9(4)
N4 Si3 N5 73.6(3)
N6 Si3 C20 134.9(4)
N4 Si3 C20 36.9(3)
N5 Si3 C20 36.8(3)
N6 Si3 I5 112.6(3)
N4 Si3 I5 107.6(3)
N5 Si3 I5 108.4(3)
C20 Si3 I5 112.5(2)
N6 Si4 I7 112.8(3)
N6 Si4 I8 111.6(3)
I7 Si4 I8 105.32(10)
N6 Si4 I6 115.5(3)
I7 Si4 I6 105.52(10)
I8 Si4 I6 105.31(10)
C33 C32 C37 120.0
C33 C32 C31 120.8(12)
C37 C32 C31 119.2(12)
C34 C33 C32 120.0
C33 C34 C35 120.0
C36 C35 C34 120.0
C35 C36 C37 120.0
C36 C37 C32 120.0

loop_
_geom_bond_atom_site_label_1
_geom_bond_atom_site_label_2
_geom_bond_distance
C1 C4 1.500(14)
C1 C2 1.507(14)
C1 C3 1.508(14)
C1 N1 1.515(12)
C5 N1 1.347(12)
C5 N2 1.351(11)
C5 C6 1.485(12)
C5 Si1 2.252(9)
C6 C11 1.373(13)
C6 C7 1.396(12)
C7 C8 1.378(13)
C8 C9 1.382(14)
C9 C10 1.388(13)
C10 C11 1.390(13)
C12 C13 1.487(15)
C12 N2 1.488(12)
C12 C14 1.515(13)
C12 C15 1.527(14)
C16 C19 1.481(14)
C16 N4 1.489(12)
C16 C18 1.492(16)
C16 C17 1.526(16)
C20 N5 1.344(11)
C20 N4 1.348(12)
C20 C21 1.490(12)
C20 Si3 2.246(9)
C21 C26 1.386(12)
C21 C22 1.394(11)
C22 C23 1.388(13)
C23 C24 1.386(14)
C24 C25 1.403(12)
C25 C26 1.393(13)
C27 N5 1.479(12)
C27 C30 1.521(14)
C27 C29 1.525(15)
C27 C28 1.529(14)
I1 Si1 2.428(2)
I2 Si2 2.458(3)
I3 Si2 2.476(3)
I4 Si2 2.463(3)
I5 Si3 2.424(2)
I6 Si4 2.479(3)
I7 Si4 2.454(3)
I8 Si4 2.456(3)
N1 Si1 1.793(8)
N2 Si1 1.789(8)
N3 Si2 1.610(7)
N3 Si1 1.618(7)
N4 Si3 1.789(8)
N5 Si3 1.812(8)
N6 Si3 1.600(8)
N6 Si4 1.619(7)
C31 C32 1.42(2)
C32 C33 1.39
C32 C37 1.39
C33 C34 1.39
C34 C35 1.39
C35 C36 1.39
C36 C37 1.39
